data_1506558
loop_
_publ_author_name
'Kumar, Nilesh'
'Kiuchi, Masatoshi'
'Tallarico, John A.'
'Schreiber, Stuart L.'

_publ_section_title
;
 Small-molecule diversity using a skeletal transformation strategy.
;
_journal_issue 13
_journal_name_full 'Organic letters'
_journal_page_first 2535
_journal_page_last 2538
_journal_paper_doi 10.1021/ol0504345
_journal_volume 7
_journal_year 2005
_chemical_formula_sum 'C39 H52 O3'
_chemical_formula_weight 568.81
_chemical_name_systematic
; 
  ? 
;
_space_group_IT_number 4
_symmetry_cell_setting monoclinic
_symmetry_space_group_name_Hall 'P 2yb'
_symmetry_space_group_name_H-M 'P 1 21 1'
_atom_sites_solution_hydrogens geom
_atom_sites_solution_primary direct
_atom_sites_solution_secondary difmap
_audit_creation_method SHELXL-97
_cell_angle_alpha 90.00
_cell_angle_beta 97.679(3)
_cell_angle_gamma 90.00
_cell_formula_units_Z 2
_cell_length_a 14.251(1)
_cell_length_b 6.4802(5)
_cell_length_c 19.219(1)
_cell_measurement_reflns_used 35
_cell_measurement_temperature 213(2)
_cell_measurement_theta_max 12.00
_cell_measurement_theta_min 2.98
_cell_volume 1758.9(2)
_computing_cell_refinement 'SMART (Bruker, V4.050, 1995)'
_computing_data_collection 'ASTRO (Bruker, V4.050, 1995)'
_computing_data_reduction 'SAINT (Bruker, V5.A06, 1997)'
_computing_molecular_graphics 'SHELXTL (Bruker, 1998, ver 5.10)'
_computing_publication_material 'CIFTAB (Sheldrick, 1993)'
_computing_structure_refinement 'SHELXL-97 (Sheldrick, 1997)'
_computing_structure_solution 'SHELXS-97 (Sheldrick, 1990)'
_diffrn_ambient_temperature 213(2)
_diffrn_measured_fraction_theta_full 0.875
_diffrn_measured_fraction_theta_max 0.875
_diffrn_measurement_device_type CCD
_diffrn_measurement_method '\w, 0.3 deg'
_diffrn_radiation_monochromator graphite
_diffrn_radiation_source 'normal-focus sealed tube'
_diffrn_radiation_type MoK\a
_diffrn_radiation_wavelength 0.71073
_diffrn_reflns_av_R_equivalents 0.0738
_diffrn_reflns_av_sigmaI/netI 0.0830
_diffrn_reflns_limit_h_max 13
_diffrn_reflns_limit_h_min -15
_diffrn_reflns_limit_k_max 6
_diffrn_reflns_limit_k_min -6
_diffrn_reflns_limit_l_max 19
_diffrn_reflns_limit_l_min -19
_diffrn_reflns_number 5528
_diffrn_reflns_theta_full 22.49
_diffrn_reflns_theta_max 22.49
_diffrn_reflns_theta_min 1.44
_diffrn_standards_decay_% 0
_diffrn_standards_interval_count 0
_diffrn_standards_number 0
_exptl_absorpt_coefficient_mu 0.066
_exptl_absorpt_correction_type none
_exptl_crystal_colour colorless
_exptl_crystal_density_diffrn 1.074
_exptl_crystal_density_method 'not measured'
_exptl_crystal_description needle
_exptl_crystal_F_000 620
_exptl_crystal_size_max 0.25
_exptl_crystal_size_mid 0.10
_exptl_crystal_size_min 0.10
_refine_diff_density_max 0.435
_refine_diff_density_min -0.240
_refine_diff_density_rms 0.048
_refine_ls_abs_structure_details 'Flack H D (1983), Acta Cryst. A39, 876-881'
_refine_ls_abs_structure_Flack -2(4)
_refine_ls_extinction_method none
_refine_ls_goodness_of_fit_ref 1.023
_refine_ls_hydrogen_treatment constr
_refine_ls_matrix_type full
_refine_ls_number_parameters 379
_refine_ls_number_reflns 3072
_refine_ls_number_restraints 1
_refine_ls_restrained_S_all 1.023
_refine_ls_R_factor_all 0.1032
_refine_ls_R_factor_gt 0.0697
_refine_ls_shift/su_max 0.004
_refine_ls_shift/su_mean 0.001
_refine_ls_structure_factor_coef Fsqd
_refine_ls_weighting_details 'calc w=1/[\s^2^(Fo^2^)+(0.1242P)^2^+0.0000P] where P=(Fo^2^+2Fc^2^)/3'
_refine_ls_weighting_scheme calc
_refine_ls_wR_factor_gt 0.1737
_refine_ls_wR_factor_ref 0.1952
_reflns_number_gt 2183
_reflns_number_total 3072
_reflns_threshold_expression >2sigma(I)
_cod_data_source_file ol0504345si20050505_024405.cif
_cod_data_source_block sls7
_cod_depositor_comments
;
The following automatic conversions were performed:

'_symmetry_cell_setting' value 'Monoclinic' changed to 'monoclinic'
according to /home/saulius/struct/CIF-dictionaries/cif_core.dic
dictionary named 'cif_core.dic' version 2.4.1 from 2010-06-29.

Automatic conversion script
Id: cif_fix_values 1715 2011-07-08 13:25:40Z adriana 
;
_cod_original_cell_volume 1759.0(2)
_cod_original_sg_symbol_H-M P2(1)
_cod_database_code 1506558

loop_
_symmetry_equiv_pos_as_xyz
'x, y, z'
'-x, y+1/2, -z'

loop_
_atom_site_label
_atom_site_type_symbol
_atom_site_fract_x
_atom_site_fract_y
_atom_site_fract_z
_atom_site_U_iso_or_equiv
_atom_site_adp_type
_atom_site_occupancy
_atom_site_symmetry_multiplicity
_atom_site_calc_flag
_atom_site_refinement_flags
O1 O -0.4163(3) -0.4695(7) 0.0861(3) 0.0557(14) Uani 1 1 d .
O2 O -0.4260(4) -0.8085(9) 0.1060(5) 0.103(2) Uani 1 1 d .
O3 O 0.0485(3) -0.5864(6) 0.3115(3) 0.0545(14) Uani 1 1 d .
C1 C -0.1205(4) -0.3045(8) 0.1029(4) 0.0361(17) Uani 1 1 d .
C2 C -0.1521(4) -0.5247(9) 0.0790(4) 0.0374(17) Uani 1 1 d .
H2A H -0.1183 -0.5650 0.0399 0.045 Uiso 1 1 calc R
H2B H -0.1333 -0.6206 0.1178 0.045 Uiso 1 1 calc R
C3 C -0.2579(4) -0.5475(9) 0.0558(4) 0.0457(19) Uani 1 1 d .
H3A H -0.2758 -0.4668 0.0130 0.055 Uiso 1 1 calc R
H3B H -0.2726 -0.6927 0.0449 0.055 Uiso 1 1 calc R
C4 C -0.3149(4) -0.4750(10) 0.1123(4) 0.0455(19) Uani 1 1 d .
H4A H -0.3041 -0.5703 0.1528 0.055 Uiso 1 1 calc R
C5 C -0.2892(4) -0.2541(9) 0.1374(4) 0.0449(19) Uani 1 1 d .
H5A H -0.3087 -0.1563 0.0993 0.054 Uiso 1 1 calc R
H5B H -0.3232 -0.2195 0.1769 0.054 Uiso 1 1 calc R
C6 C -0.1828(4) -0.2351(9) 0.1603(4) 0.0387(18) Uani 1 1 d .
C7 C -0.1509(4) -0.3625(9) 0.2256(4) 0.0361(17) Uani 1 1 d .
H7A H -0.1931 -0.4483 0.2458 0.043 Uiso 1 1 calc R
C8 C -0.0607(4) -0.3470(8) 0.2529(4) 0.0321(16) Uani 1 1 d .
C9 C -0.0036(4) -0.2030(9) 0.2115(4) 0.0374(17) Uani 1 1 d .
C10 C 0.1006(4) -0.1893(8) 0.2392(4) 0.0385(18) Uani 1 1 d .
H10A H 0.1206 -0.3349 0.2461 0.046 Uiso 1 1 calc R
C11 C 0.1286(4) -0.0889(10) 0.3121(4) 0.0466(18) Uani 1 1 d .
H11A H 0.0946 0.0412 0.3160 0.056 Uiso 1 1 calc R
H11B H 0.1155 -0.1818 0.3499 0.056 Uiso 1 1 calc R
C12 C 0.2361(5) -0.0515(11) 0.3144(4) 0.057(2) Uani 1 1 d .
H12A H 0.2507 0.0952 0.3222 0.069 Uiso 1 1 calc R
H12B H 0.2713 -0.1308 0.3528 0.069 Uiso 1 1 calc R
C13 C 0.2643(4) -0.1213(10) 0.2433(4) 0.0460(19) Uani 1 1 d .
H13A H 0.2780 -0.2709 0.2475 0.055 Uiso 1 1 calc R
C14 C 0.1704(4) -0.0990(9) 0.1923(4) 0.0407(17) Uani 1 1 d .
C15 C 0.1575(5) -0.2233(10) 0.1240(4) 0.049(2) Uani 1 1 d .
H15A H 0.1977 -0.1647 0.0914 0.059 Uiso 1 1 calc R
H15B H 0.1778 -0.3660 0.1339 0.059 Uiso 1 1 calc R
C16 C 0.0561(4) -0.2220(10) 0.0902(4) 0.0427(19) Uani 1 1 d .
H16A H 0.0514 -0.3027 0.0468 0.051 Uiso 1 1 calc R
H16B H 0.0383 -0.0796 0.0773 0.051 Uiso 1 1 calc R
C17 C -0.0147(4) -0.3067(9) 0.1350(4) 0.0374(17) Uani 1 1 d .
H17A H 0.0020 -0.4539 0.1428 0.045 Uiso 1 1 calc R
C18 C -0.0585(4) -0.0007(9) 0.2046(4) 0.0383(17) Uani 1 1 d .
H18A H -0.0298 0.1274 0.2165 0.046 Uiso 1 1 calc R
C19 C -0.1491(5) -0.0183(8) 0.1808(4) 0.0394(17) Uani 1 1 d .
H19A H -0.1903 0.0957 0.1767 0.047 Uiso 1 1 calc R
C20 C -0.4653(6) -0.6424(15) 0.0873(6) 0.078(3) Uani 1 1 d .
C21 C -0.5654(5) -0.6166(14) 0.0578(6) 0.084(3) Uani 1 1 d .
H21A H -0.5985 -0.7465 0.0607 0.125 Uiso 1 1 calc R
H21B H -0.5695 -0.5742 0.0091 0.125 Uiso 1 1 calc R
H21C H -0.5941 -0.5121 0.0843 0.125 Uiso 1 1 calc R
C22 C -0.0218(4) -0.4774(9) 0.3140(4) 0.0406(18) Uani 1 1 d .
C23 C -0.0701(4) -0.4719(11) 0.3774(4) 0.0427(18) Uani 1 1 d .
C24 C -0.1216(5) -0.3004(13) 0.3953(4) 0.059(2) Uani 1 1 d .
H24A H -0.1276 -0.1860 0.3649 0.070 Uiso 1 1 calc R
C25 C -0.1635(6) -0.2933(18) 0.4553(6) 0.081(3) Uani 1 1 d .
H25A H -0.1969 -0.1754 0.4664 0.098 Uiso 1 1 calc R
C26 C -0.1557(7) -0.462(3) 0.4989(6) 0.115(4) Uani 1 1 d .
H26A H -0.1848 -0.4601 0.5400 0.139 Uiso 1 1 calc R
C27 C -0.1057(8) -0.636(2) 0.4834(6) 0.108(4) Uani 1 1 d .
H27A H -0.1021 -0.7519 0.5132 0.130 Uiso 1 1 calc R
C28 C -0.0621(5) -0.6370(13) 0.4247(5) 0.069(2) Uani 1 1 d .
H28A H -0.0254 -0.7520 0.4156 0.083 Uiso 1 1 calc R
C29 C -0.1399(5) -0.1610(10) 0.0386(4) 0.0464(18) Uani 1 1 d .
H29A H -0.1014 -0.2038 0.0031 0.070 Uiso 1 1 calc R
H29B H -0.1240 -0.0202 0.0527 0.070 Uiso 1 1 calc R
H29C H -0.2063 -0.1687 0.0195 0.070 Uiso 1 1 calc R
C30 C 0.1522(5) 0.1352(9) 0.1740(4) 0.0462(18) Uani 1 1 d .
H30A H 0.0933 0.1494 0.1427 0.069 Uiso 1 1 calc R
H30B H 0.2039 0.1887 0.1512 0.069 Uiso 1 1 calc R
H30C H 0.1482 0.2122 0.2168 0.069 Uiso 1 1 calc R
C31 C 0.3554(5) -0.0165(12) 0.2232(5) 0.055(2) Uani 1 1 d .
H31A H 0.3400 0.1282 0.2096 0.065 Uiso 1 1 calc R
C32 C 0.3935(5) -0.1236(16) 0.1622(5) 0.086(3) Uani 1 1 d .
H32A H 0.4495 -0.0515 0.1514 0.129 Uiso 1 1 calc R
H32B H 0.3455 -0.1222 0.1213 0.129 Uiso 1 1 calc R
H32C H 0.4099 -0.2651 0.1750 0.129 Uiso 1 1 calc R
C33 C 0.4298(5) -0.0152(12) 0.2858(5) 0.065(2) Uani 1 1 d .
H33A H 0.4516 -0.1442 0.3036 0.077 Uiso 1 1 calc R
C34 C 0.4684(5) 0.1514(12) 0.3188(5) 0.066(2) Uani 1 1 d .
H34A H 0.4468 0.2803 0.3008 0.079 Uiso 1 1 calc R
C35 C 0.5431(6) 0.1535(13) 0.3822(5) 0.070(2) Uani 1 1 d .
H35A H 0.5568 0.0085 0.3961 0.084 Uiso 1 1 calc R
C36 C 0.5063(9) 0.259(2) 0.4421(7) 0.130(5) Uani 1 1 d .
H36A H 0.4478 0.1938 0.4509 0.195 Uiso 1 1 calc R
H36B H 0.4946 0.4033 0.4306 0.195 Uiso 1 1 calc R
H36C H 0.5527 0.2486 0.4837 0.195 Uiso 1 1 calc R
C37 C 0.6355(6) 0.2510(14) 0.3658(6) 0.087(3) Uani 1 1 d .
H37A H 0.6789 0.2547 0.4105 0.104 Uiso 1 1 calc R
C38 C 0.6245(7) 0.4751(16) 0.3397(7) 0.115(4) Uani 1 1 d .
H38A H 0.6857 0.5284 0.3316 0.173 Uiso 1 1 calc R
H38B H 0.5994 0.5589 0.3747 0.173 Uiso 1 1 calc R
H38C H 0.5813 0.4793 0.2962 0.173 Uiso 1 1 calc R
C39 C 0.6829(6) 0.1188(17) 0.3158(6) 0.101(4) Uani 1 1 d .
H39A H 0.6920 -0.0195 0.3348 0.151 Uiso 1 1 calc R
H39B H 0.7437 0.1781 0.3098 0.151 Uiso 1 1 calc R
H39C H 0.6432 0.1129 0.2707 0.151 Uiso 1 1 calc R

loop_
_atom_site_aniso_label
_atom_site_aniso_U_11
_atom_site_aniso_U_22
_atom_site_aniso_U_33
_atom_site_aniso_U_23
_atom_site_aniso_U_13
_atom_site_aniso_U_12
O1 0.053(3) 0.045(3) 0.064(5) 0.007(3) -0.012(2) -0.008(2)
O2 0.083(4) 0.053(4) 0.165(8) 0.015(4) -0.012(4) -0.012(3)
O3 0.069(3) 0.040(3) 0.054(4) 0.005(2) 0.004(3) 0.010(2)
C1 0.052(4) 0.028(3) 0.029(5) 0.007(3) 0.004(3) 0.004(3)
C2 0.048(4) 0.035(4) 0.026(5) -0.001(3) -0.003(3) -0.003(3)
C3 0.053(4) 0.043(4) 0.037(6) -0.002(3) -0.008(4) 0.000(3)
C4 0.040(4) 0.041(4) 0.049(6) -0.002(4) -0.016(3) -0.002(3)
C5 0.045(4) 0.040(4) 0.047(6) 0.005(3) -0.004(3) -0.002(3)
C6 0.052(4) 0.027(3) 0.034(6) 0.001(3) -0.001(3) -0.001(3)
C7 0.047(4) 0.031(3) 0.029(5) 0.001(3) -0.001(3) -0.001(3)
C8 0.047(4) 0.022(3) 0.028(5) -0.003(3) 0.006(3) 0.001(3)
C9 0.046(4) 0.034(4) 0.031(6) -0.003(3) 0.001(3) -0.001(3)
C10 0.048(4) 0.025(3) 0.041(6) -0.003(3) 0.000(4) -0.001(3)
C11 0.058(4) 0.048(4) 0.032(6) -0.003(3) 0.000(3) -0.009(3)
C12 0.057(4) 0.070(5) 0.042(6) -0.010(4) -0.001(4) -0.011(3)
C13 0.051(4) 0.040(4) 0.047(6) -0.005(3) 0.004(4) -0.008(3)
C14 0.052(4) 0.040(4) 0.030(5) -0.007(3) 0.003(3) -0.008(3)
C15 0.063(4) 0.048(4) 0.038(6) -0.004(3) 0.010(4) -0.004(3)
C16 0.053(4) 0.043(4) 0.032(6) -0.011(3) 0.004(4) -0.006(3)
C17 0.046(4) 0.028(3) 0.038(6) -0.003(3) 0.006(3) -0.002(3)
C18 0.051(4) 0.026(3) 0.037(5) -0.001(3) 0.003(3) -0.007(3)
C19 0.059(4) 0.025(3) 0.032(5) -0.005(3) -0.003(3) 0.005(3)
C20 0.074(6) 0.068(6) 0.085(9) 0.000(5) -0.013(5) -0.024(5)
C21 0.055(5) 0.072(5) 0.116(10) -0.019(5) -0.017(5) -0.015(4)
C22 0.045(4) 0.029(3) 0.047(6) -0.002(3) 0.002(3) -0.007(3)
C23 0.043(4) 0.053(4) 0.030(6) 0.011(4) -0.004(3) -0.006(3)
C24 0.052(4) 0.085(6) 0.038(6) 0.010(4) 0.004(4) -0.007(4)
C25 0.069(5) 0.136(9) 0.038(8) 0.001(6) 0.004(5) 0.012(5)
C26 0.063(6) 0.224(15) 0.058(10) 0.015(10) 0.005(6) -0.012(8)
C27 0.094(7) 0.165(11) 0.064(10) 0.067(8) 0.001(6) -0.036(7)
C28 0.070(5) 0.081(6) 0.052(7) 0.025(5) -0.008(5) -0.013(4)
C29 0.056(4) 0.045(4) 0.036(6) 0.002(3) -0.003(3) -0.006(3)
C30 0.068(4) 0.037(4) 0.032(5) -0.001(3) -0.001(4) -0.005(3)
C31 0.051(4) 0.065(5) 0.047(6) -0.010(4) 0.005(4) -0.011(3)
C32 0.063(5) 0.120(7) 0.077(8) -0.012(6) 0.017(5) -0.027(5)
C33 0.062(5) 0.068(5) 0.064(8) 0.004(5) 0.009(5) -0.003(4)
C34 0.052(4) 0.059(5) 0.080(8) 0.005(5) -0.013(4) -0.007(4)
C35 0.074(5) 0.074(5) 0.059(8) -0.001(5) 0.002(5) -0.016(4)
C36 0.151(10) 0.164(12) 0.072(12) 0.000(8) 0.005(8) -0.041(9)
C37 0.076(6) 0.087(7) 0.091(9) -0.006(6) -0.012(6) -0.014(5)
C38 0.104(7) 0.100(8) 0.140(13) 0.004(7) 0.013(8) -0.039(6)
C39 0.066(6) 0.128(9) 0.105(11) -0.006(7) -0.002(6) 0.000(5)

loop_
_atom_type_symbol
_atom_type_description
_atom_type_scat_dispersion_real
_atom_type_scat_dispersion_imag
_atom_type_scat_source
C C 0.0033 0.0016 'International Tables Vol C Tables 4.2.6.8 and 6.1.1.4'
H H 0.0000 0.0000 'International Tables Vol C Tables 4.2.6.8 and 6.1.1.4'
O O 0.0106 0.0060 'International Tables Vol C Tables 4.2.6.8 and 6.1.1.4'

loop_
_geom_angle_atom_site_label_1
_geom_angle_atom_site_label_2
_geom_angle_atom_site_label_3
_geom_angle
C20 O1 C4 118.2(6)
C29 C1 C2 107.7(6)
C29 C1 C17 112.6(5)
C2 C1 C17 109.7(4)
C29 C1 C6 109.5(5)
C2 C1 C6 107.7(5)
C17 C1 C6 109.5(6)
C3 C2 C1 114.4(5)
C4 C3 C2 111.5(6)
O1 C4 C3 111.1(6)
O1 C4 C5 105.5(5)
C3 C4 C5 112.7(5)
C6 C5 C4 110.5(5)
C19 C6 C7 103.8(6)
C19 C6 C5 114.6(5)
C7 C6 C5 111.7(5)
C19 C6 C1 105.0(5)
C7 C6 C1 106.9(5)
C5 C6 C1 114.0(6)
C8 C7 C6 116.9(5)
C7 C8 C22 120.5(5)
C7 C8 C9 113.4(6)
C22 C8 C9 125.9(5)
C10 C9 C18 116.7(5)
C10 C9 C8 114.8(6)
C18 C9 C8 105.5(4)
C10 C9 C17 108.6(4)
C18 C9 C17 107.0(5)
C8 C9 C17 103.1(5)
C9 C10 C14 119.8(6)
C9 C10 C11 117.7(5)
C14 C10 C11 105.1(5)
C12 C11 C10 103.1(5)
C13 C12 C11 107.6(6)
C12 C13 C14 103.1(5)
C12 C13 C31 114.5(6)
C14 C13 C31 118.6(6)
C15 C14 C10 106.8(5)
C15 C14 C13 119.1(5)
C10 C14 C13 99.4(6)
C15 C14 C30 108.6(6)
C10 C14 C30 113.4(5)
C13 C14 C30 109.4(5)
C16 C15 C14 111.4(5)
C15 C16 C17 115.3(6)
C16 C17 C1 117.2(6)
C16 C17 C9 112.1(5)
C1 C17 C9 109.4(4)
C19 C18 C9 115.1(5)
C18 C19 C6 115.5(5)
O2 C20 O1 121.3(7)
O2 C20 C21 125.8(7)
O1 C20 C21 112.6(8)
O3 C22 C23 121.1(6)
O3 C22 C8 120.9(6)
C23 C22 C8 118.0(5)
C28 C23 C24 116.7(6)
C28 C23 C22 120.7(7)
C24 C23 C22 122.6(6)
C25 C24 C23 122.4(8)
C24 C25 C26 118.5(10)
C25 C26 C27 121.3(9)
C28 C27 C26 119.1(10)
C27 C28 C23 121.9(9)
C33 C31 C32 109.5(6)
C33 C31 C13 109.2(7)
C32 C31 C13 112.7(6)
C34 C33 C31 126.2(8)
C33 C34 C35 126.5(8)
C36 C35 C34 110.2(8)
C36 C35 C37 111.7(8)
C34 C35 C37 111.8(8)
C39 C37 C35 111.5(8)
C39 C37 C38 111.3(10)
C35 C37 C38 113.8(8)

loop_
_geom_bond_atom_site_label_1
_geom_bond_atom_site_label_2
_geom_bond_distance
O1 C20 1.322(9)
O1 C4 1.465(7)
O2 C20 1.244(11)
O3 C22 1.232(7)
C1 C29 1.541(10)
C1 C2 1.547(9)
C1 C17 1.551(9)
C1 C6 1.571(9)
C2 C3 1.521(8)
C3 C4 1.515(9)
C4 C5 1.539(9)
C5 C6 1.527(9)
C6 C19 1.519(8)
C6 C7 1.521(10)
C7 C8 1.324(8)
C8 C22 1.492(10)
C8 C9 1.529(8)
C9 C10 1.511(9)
C9 C18 1.524(8)
C9 C17 1.606(10)
C10 C14 1.544(8)
C10 C11 1.548(10)
C11 C12 1.547(8)
C12 C13 1.544(10)
C13 C14 1.557(10)
C13 C31 1.559(8)
C14 C15 1.530(10)
C14 C30 1.572(8)
C15 C16 1.504(10)
C16 C17 1.513(8)
C18 C19 1.316(9)
C20 C21 1.472(12)
C22 C23 1.479(9)
C23 C28 1.398(11)
C23 C24 1.399(10)
C24 C25 1.368(12)
C25 C26 1.375(17)
C26 C27 1.385(18)
C27 C28 1.360(13)
C31 C33 1.493(12)
C31 C32 1.524(11)
C33 C34 1.333(11)
C34 C35 1.507(12)
C35 C36 1.493(14)
C35 C37 1.532(10)
C37 C39 1.511(12)
C37 C38 1.537(14)

loop_
_geom_torsion_atom_site_label_1
_geom_torsion_atom_site_label_2
_geom_torsion_atom_site_label_3
_geom_torsion_atom_site_label_4
_geom_torsion
C29 C1 C2 C3 -65.1(7)
C17 C1 C2 C3 172.0(6)
C6 C1 C2 C3 52.9(8)
C1 C2 C3 C4 -54.8(7)
C20 O1 C4 C3 84.0(8)
C20 O1 C4 C5 -153.6(7)
C2 C3 C4 O1 171.9(5)
C2 C3 C4 C5 53.7(7)
O1 C4 C5 C6 -175.1(6)
C3 C4 C5 C6 -53.7(8)
C4 C5 C6 C19 175.5(6)
C4 C5 C6 C7 -66.8(7)
C4 C5 C6 C1 54.5(7)
C29 C1 C6 C19 -62.5(7)
C2 C1 C6 C19 -179.4(6)
C17 C1 C6 C19 61.3(6)
C29 C1 C6 C7 -172.4(5)
C2 C1 C6 C7 70.7(6)
C17 C1 C6 C7 -48.5(6)
C29 C1 C6 C5 63.7(7)
C2 C1 C6 C5 -53.2(7)
C17 C1 C6 C5 -172.4(4)
C19 C6 C7 C8 -51.7(7)
C5 C6 C7 C8 -175.7(5)
C1 C6 C7 C8 58.9(7)
C6 C7 C8 C22 -175.7(5)
C6 C7 C8 C9 -1.2(8)
C7 C8 C9 C10 -177.3(5)
C22 C8 C9 C10 -3.1(8)
C7 C8 C9 C18 52.8(7)
C22 C8 C9 C18 -133.0(6)
C7 C8 C9 C17 -59.3(6)
C22 C8 C9 C17 114.9(7)
C18 C9 C10 C14 -72.3(7)
C8 C9 C10 C14 163.6(5)
C17 C9 C10 C14 48.8(6)
C18 C9 C10 C11 57.6(8)
C8 C9 C10 C11 -66.6(7)
C17 C9 C10 C11 178.6(5)
C9 C10 C11 C12 -166.2(6)
C14 C10 C11 C12 -29.9(6)
C10 C11 C12 C13 2.4(7)
C11 C12 C13 C14 25.5(7)
C11 C12 C13 C31 155.7(6)
C9 C10 C14 C15 -55.1(7)
C11 C10 C14 C15 169.7(5)
C9 C10 C14 C13 -179.5(5)
C11 C10 C14 C13 45.3(6)
C9 C10 C14 C30 64.5(8)
C11 C10 C14 C30 -70.7(7)
C12 C13 C14 C15 -157.8(5)
C31 C13 C14 C15 74.4(7)
C12 C13 C14 C10 -42.6(6)
C31 C13 C14 C10 -170.3(5)
C12 C13 C14 C30 76.5(6)
C31 C13 C14 C30 -51.3(7)
C10 C14 C15 C16 55.2(7)
C13 C14 C15 C16 166.5(5)
C30 C14 C15 C16 -67.4(7)
C14 C15 C16 C17 -58.5(7)
C15 C16 C17 C1 178.8(5)
C15 C16 C17 C9 51.1(7)
C29 C1 C17 C16 -16.1(7)
C2 C1 C17 C16 103.9(6)
C6 C1 C17 C16 -138.1(5)
C29 C1 C17 C9 113.0(6)
C2 C1 C17 C9 -127.0(5)
C6 C1 C17 C9 -9.1(6)
C10 C9 C17 C16 -43.2(7)
C18 C9 C17 C16 83.6(6)
C8 C9 C17 C16 -165.4(5)
C10 C9 C17 C1 -175.0(5)
C18 C9 C17 C1 -48.2(5)
C8 C9 C17 C1 62.8(5)
C10 C9 C18 C19 -179.6(7)
C8 C9 C18 C19 -50.8(8)
C17 C9 C18 C19 58.6(7)
C9 C18 C19 C6 -3.3(9)
C7 C6 C19 C18 54.1(8)
C5 C6 C19 C18 176.1(6)
C1 C6 C19 C18 -58.0(8)
C4 O1 C20 O2 -4.2(13)
C4 O1 C20 C21 -178.5(8)
C7 C8 C22 O3 125.7(6)
C9 C8 C22 O3 -48.1(9)
C7 C8 C22 C23 -54.3(9)
C9 C8 C22 C23 131.9(6)
O3 C22 C23 C28 -23.8(10)
C8 C22 C23 C28 156.2(7)
O3 C22 C23 C24 152.9(6)
C8 C22 C23 C24 -27.1(9)
C28 C23 C24 C25 -0.9(11)
C22 C23 C24 C25 -177.7(8)
C23 C24 C25 C26 -1.0(14)
C24 C25 C26 C27 0.8(17)
C25 C26 C27 C28 1.4(17)
C26 C27 C28 C23 -3.4(15)
C24 C23 C28 C27 3.1(12)
C22 C23 C28 C27 -180.0(8)
C12 C13 C31 C33 44.7(9)
C14 C13 C31 C33 166.9(6)
C12 C13 C31 C32 166.7(7)
C14 C13 C31 C32 -71.1(9)
C32 C31 C33 C34 119.2(9)
C13 C31 C33 C34 -116.9(8)
C31 C33 C34 C35 179.6(6)
C33 C34 C35 C36 -119.2(10)
C33 C34 C35 C37 115.9(9)
C36 C35 C37 C39 168.3(11)
C34 C35 C37 C39 -67.7(11)
C36 C35 C37 C38 -64.8(13)
C34 C35 C37 C38 59.2(11)

loop_
_cod_related_entry_id
_cod_related_entry_database
_cod_related_entry_code
1 ChemSpider 21200068
